data_7151727
loop_
_publ_author_name
'Franklin, Andrew I.'
'Bensa, David'
'Adams, Harry'
'Coldham, Iain'

_publ_section_title
;
 Transannular dipolar cycloaddition as an approach towards the
 synthesis of the core ring system of the sarain alkaloids.
;
_journal_issue 6
_journal_name_full 'Organic &amp; biomolecular chemistry'
_journal_page_first 1901
_journal_page_last 1907
_journal_paper_doi 10.1039/C0OB01019G
_journal_volume 9
_journal_year 2011
_chemical_absolute_configuration unk
_chemical_formula_sum 'C30 H30 Br2 N2 O4'
_chemical_formula_weight 642.38
_chemical_name_systematic
;
?
;
_space_group_IT_number 19
_symmetry_cell_setting orthorhombic
_symmetry_space_group_name_Hall 'P 2ac 2ab'
_symmetry_space_group_name_H-M 'P 21 21 21'
_atom_sites_solution_hydrogens geom
_atom_sites_solution_primary direct
_atom_sites_solution_secondary difmap
_audit_creation_method SHELXL-97
_cell_angle_alpha 90.00
_cell_angle_beta 90.00
_cell_angle_gamma 90.00
_cell_formula_units_Z 4
_cell_length_a 9.5861(10)
_cell_length_b 14.7570(15)
_cell_length_c 19.402(2)
_cell_measurement_reflns_used 3021
_cell_measurement_temperature 150(2)
_cell_measurement_theta_max 22.69
_cell_measurement_theta_min 2.74
_cell_volume 2744.6(5)
_computing_cell_refinement 'Bruker SMART'
_computing_data_collection 'Bruker SMART'
_computing_data_reduction 'Bruker SAINT'
_computing_molecular_graphics 'Bruker SHELXTL'
_computing_publication_material 'Bruker SHELXTL'
_computing_structure_refinement 'SHELXL-97 (Sheldrick, 2008)'
_computing_structure_solution 'SHELXS-97 (Sheldrick, 2008)'
_diffrn_ambient_temperature 150(2)
_diffrn_detector_area_resol_mean 100
_diffrn_measured_fraction_theta_full 1.000
_diffrn_measured_fraction_theta_max 0.994
_diffrn_measurement_device_type 'CCD area detector'
_diffrn_measurement_method 'phi and omega scans'
_diffrn_radiation_monochromator graphite
_diffrn_radiation_source 'fine-focus sealed tube'
_diffrn_radiation_type MoK\a
_diffrn_radiation_wavelength 0.71073
_diffrn_reflns_av_R_equivalents 0.1326
_diffrn_reflns_av_sigmaI/netI 0.0623
_diffrn_reflns_limit_h_max 11
_diffrn_reflns_limit_h_min -11
_diffrn_reflns_limit_k_max 17
_diffrn_reflns_limit_k_min -17
_diffrn_reflns_limit_l_max 23
_diffrn_reflns_limit_l_min -23
_diffrn_reflns_number 29383
_diffrn_reflns_theta_full 22.50
_diffrn_reflns_theta_max 25.25
_diffrn_reflns_theta_min 1.73
_exptl_absorpt_coefficient_mu 2.992
_exptl_absorpt_correction_T_max 0.7745
_exptl_absorpt_correction_T_min 0.5100
_exptl_absorpt_correction_type multi-scan
_exptl_absorpt_process_details sadabs
_exptl_crystal_colour colourless
_exptl_crystal_density_diffrn 1.555
_exptl_crystal_density_method 'not measured'
_exptl_crystal_description needles
_exptl_crystal_F_000 1304
_exptl_crystal_size_max 0.26
_exptl_crystal_size_mid 0.11
_exptl_crystal_size_min 0.09
_refine_diff_density_max 0.799
_refine_diff_density_min -0.583
_refine_diff_density_rms 0.097
_refine_ls_abs_structure_details 'Flack H D (1983), Acta Cryst. A39, 876-881'
_refine_ls_abs_structure_Flack 0(10)
_refine_ls_extinction_method none
_refine_ls_goodness_of_fit_ref 1.142
_refine_ls_hydrogen_treatment constr
_refine_ls_matrix_type full
_refine_ls_number_parameters 344
_refine_ls_number_reflns 2820
_refine_ls_number_restraints 0
_refine_ls_restrained_S_all 1.142
_refine_ls_R_factor_all 0.1119
_refine_ls_R_factor_gt 0.0652
_refine_ls_shift/su_max 0.001
_refine_ls_shift/su_mean 0.000
_refine_ls_structure_factor_coef Fsqd
_refine_ls_weighting_details 'calc w=1/[\s^2^(Fo^2^)+(0.0787P)^2^+7.4605P] where P=(Fo^2^+2Fc^2^)/3'
_refine_ls_weighting_scheme calc
_refine_ls_wR_factor_gt 0.1519
_refine_ls_wR_factor_ref 0.1826
_reflns_number_gt 1416
_reflns_number_total 2820
_reflns_threshold_expression >2sigma(I)
_cod_data_source_file C0OB01019G.TXT
_cod_data_source_block oic11_0m
_cod_depositor_comments
;
The following automatic conversions were performed:
'_symmetry_cell_setting' value 'Orthorhombic' changed to 'orthorhombic'
according to '/home/saulius/struct/CIF-dictionaries/cif_core.dic'
dictionary named 'cif_core.dic' version 2.4.1 from 2010-06-29.

Automatic conversion script
Id: cif_fix_enum 1555 2011-01-17 13:19:09Z saulius 
;
_cod_original_cell_volume 2744.7(5)
_cod_original_sg_symbol_H-M P2(1)2(1)2(1)
_cod_database_code 7151727

loop_
_symmetry_equiv_pos_as_xyz
'x, y, z'
'-x+1/2, -y, z+1/2'
'-x, y+1/2, -z+1/2'
'x+1/2, -y+1/2, -z'

loop_
_atom_site_label
_atom_site_type_symbol
_atom_site_fract_x
_atom_site_fract_y
_atom_site_fract_z
_atom_site_U_iso_or_equiv
_atom_site_adp_type
_atom_site_occupancy
_atom_site_symmetry_multiplicity
_atom_site_calc_flag
_atom_site_refinement_flags
_atom_site_disorder_assembly
_atom_site_disorder_group
Br1 Br 0.7412(2) 0.97952(12) 0.78919(8) 0.0732(6) Uani 1 1 d . . .
Br2 Br 0.9022(2) 0.74460(14) 0.14710(12) 0.0993(8) Uani 1 1 d . . .
N1 N 0.3793(17) 0.7931(9) 0.3874(7) 0.069(4) Uani 1 1 d . . .
N2 N 0.4240(16) 0.9561(8) 0.4696(6) 0.056(4) Uani 1 1 d . . .
H2AA H 0.3615 0.9433 0.5063 0.068 Uiso 1 1 d R . .
O1 O 0.4776(15) 0.6674(9) 0.4258(7) 0.093(4) Uani 1 1 d . . .
O2 O 0.6504(13) 0.9489(7) 0.4379(6) 0.066(3) Uani 1 1 d . . .
O3 O 0.2989(15) 0.9655(10) 0.1708(7) 0.108(5) Uani 1 1 d . . .
O4 O 0.1574(15) 0.9396(8) 0.5106(6) 0.089(4) Uani 1 1 d . . .
H4 H 0.1143 0.9021 0.5352 0.133 Uiso 1 1 calc R . .
C1 C 0.680(2) 0.9633(11) 0.6948(8) 0.065(5) Uani 1 1 d . . .
C2 C 0.5556(17) 0.9274(10) 0.6808(8) 0.056(4) Uani 1 1 d . . .
H2 H 0.4969 0.9066 0.7169 0.067 Uiso 1 1 calc R . .
C3 C 0.5132(18) 0.9207(10) 0.6125(8) 0.062(4) Uani 1 1 d . . .
H3 H 0.4250 0.8952 0.6015 0.074 Uiso 1 1 calc R . .
C4 C 0.6031(19) 0.9526(9) 0.5588(7) 0.051(4) Uani 1 1 d . . .
C5 C 0.732(2) 0.9857(12) 0.5748(7) 0.068(4) Uani 1 1 d . . .
H5 H 0.7939 1.0033 0.5389 0.081 Uiso 1 1 calc R . .
C6 C 0.7739(19) 0.9940(11) 0.6441(8) 0.074(5) Uani 1 1 d . . .
H6 H 0.8618 1.0191 0.6562 0.089 Uiso 1 1 calc R . .
C7 C 0.562(2) 0.9505(10) 0.4825(8) 0.055(4) Uani 1 1 d . . .
C8 C 0.3705(17) 0.9635(12) 0.3997(8) 0.061(4) Uani 1 1 d . . .
H8 H 0.4188 1.0166 0.3784 0.073 Uiso 1 1 calc R . .
C9 C 0.2146(19) 0.9845(12) 0.3974(8) 0.069(5) Uani 1 1 d . . .
H9 H 0.2000 1.0492 0.4111 0.083 Uiso 1 1 calc R . .
C10 C 0.119(2) 0.9263(12) 0.4383(10) 0.081(6) Uani 1 1 d . . .
H10 H 0.0206 0.9472 0.4311 0.098 Uiso 1 1 calc R . .
C11 C 0.129(2) 0.8223(12) 0.4217(10) 0.084(6) Uani 1 1 d . . .
H11A H 0.0560 0.7905 0.4485 0.101 Uiso 1 1 calc R . .
H11B H 0.1070 0.8136 0.3723 0.101 Uiso 1 1 calc R . .
C12 C 0.266(2) 0.7775(10) 0.4361(9) 0.077(5) Uani 1 1 d . . .
H12A H 0.2977 0.7977 0.4822 0.092 Uiso 1 1 calc R . .
H12B H 0.2496 0.7114 0.4389 0.092 Uiso 1 1 calc R . .
C13 C 0.3981(18) 0.8815(9) 0.3513(8) 0.061(4) Uani 1 1 d . . .
H13 H 0.4951 0.8854 0.3326 0.073 Uiso 1 1 calc R . .
C14 C 0.2908(17) 0.9006(11) 0.2918(8) 0.068(5) Uani 1 1 d . . .
H14 H 0.2370 0.8443 0.2811 0.081 Uiso 1 1 calc R . .
C15 C 0.1906(18) 0.9754(13) 0.3180(8) 0.074(5) Uani 1 1 d . . .
H15A H 0.0926 0.9585 0.3084 0.089 Uiso 1 1 calc R . .
H15B H 0.2107 1.0336 0.2947 0.089 Uiso 1 1 calc R . .
C16 C 0.375(2) 0.9304(13) 0.2279(8) 0.080(6) Uani 1 1 d . . .
H16A H 0.4425 0.9772 0.2427 0.096 Uiso 1 1 calc R . .
H16B H 0.4294 0.8776 0.2117 0.096 Uiso 1 1 calc R . .
C17 C 0.235(2) 0.8970(10) 0.1339(9) 0.082(5) Uani 1 1 d . . .
H17A H 0.1744 0.9246 0.0984 0.098 Uiso 1 1 calc R . .
H17B H 0.1746 0.8620 0.1656 0.098 Uiso 1 1 calc R . .
C18 C 0.3340(17) 0.8323(11) 0.0989(8) 0.056(4) Uani 1 1 d . . .
C19 C 0.3093(17) 0.7430(13) 0.1020(8) 0.067(5) Uani 1 1 d . . .
H19 H 0.2334 0.7224 0.1293 0.080 Uiso 1 1 calc R . .
C20 C 0.389(2) 0.6794(11) 0.0676(9) 0.069(5) Uani 1 1 d . . .
H20 H 0.3639 0.6171 0.0695 0.082 Uiso 1 1 calc R . .
C21 C 0.503(2) 0.7058(14) 0.0309(9) 0.074(5) Uani 1 1 d . . .
H21 H 0.5611 0.6620 0.0096 0.088 Uiso 1 1 calc R . .
C22 C 0.533(2) 0.7964(16) 0.0251(10) 0.089(6) Uani 1 1 d . . .
H22 H 0.6091 0.8165 -0.0019 0.107 Uiso 1 1 calc R . .
C23 C 0.447(2) 0.8591(11) 0.0603(9) 0.073(5) Uani 1 1 d . . .
H23 H 0.4682 0.9219 0.0571 0.088 Uiso 1 1 calc R . .
C24 C 0.479(2) 0.7309(13) 0.3817(9) 0.077(6) Uani 1 1 d . . .
C25 C 0.5823(18) 0.7383(11) 0.3279(8) 0.065(4) Uani 1 1 d . . .
C26 C 0.721(2) 0.7630(11) 0.3387(10) 0.081(5) Uani 1 1 d . . .
H26 H 0.7493 0.7794 0.3839 0.097 Uiso 1 1 calc R . .
C27 C 0.8171(18) 0.7644(12) 0.2872(12) 0.085(6) Uani 1 1 d . . .
H27 H 0.9113 0.7802 0.2965 0.102 Uiso 1 1 calc R . .
C28 C 0.7741(16) 0.7420(11) 0.2193(9) 0.070(4) Uani 1 1 d . . .
C29 C 0.6406(18) 0.7169(12) 0.2079(10) 0.078(5) Uani 1 1 d . . .
H29 H 0.6120 0.7006 0.1627 0.094 Uiso 1 1 calc R . .
C30 C 0.546(2) 0.7146(11) 0.2606(9) 0.080(6) Uani 1 1 d . . .
H30 H 0.4529 0.6964 0.2511 0.096 Uiso 1 1 calc R . .

loop_
_atom_site_aniso_label
_atom_site_aniso_U_11
_atom_site_aniso_U_22
_atom_site_aniso_U_33
_atom_site_aniso_U_23
_atom_site_aniso_U_13
_atom_site_aniso_U_12
Br1 0.0876(12) 0.0856(12) 0.0464(8) 0.0015(9) -0.0070(10) 0.0085(11)
Br2 0.0841(13) 0.0891(14) 0.1248(17) -0.0155(15) 0.0273(13) 0.0022(13)
N1 0.092(11) 0.058(9) 0.057(8) -0.011(7) 0.006(8) -0.013(9)
N2 0.104(12) 0.034(7) 0.032(7) -0.003(5) -0.004(7) -0.006(8)
O1 0.117(11) 0.079(9) 0.083(9) 0.003(8) -0.001(8) 0.004(8)
O2 0.091(8) 0.056(7) 0.050(6) -0.004(6) -0.005(7) 0.000(6)
O3 0.127(11) 0.096(10) 0.099(10) -0.020(9) -0.027(9) 0.013(9)
O4 0.120(11) 0.074(9) 0.073(8) -0.020(7) 0.023(8) -0.017(7)
C1 0.087(12) 0.055(10) 0.054(10) 0.014(8) -0.010(9) 0.019(10)
C2 0.069(11) 0.050(9) 0.049(9) 0.000(7) 0.011(9) -0.007(8)
C3 0.060(10) 0.059(10) 0.066(11) 0.000(9) -0.015(9) -0.002(9)
C4 0.078(11) 0.035(8) 0.038(8) 0.000(7) -0.006(8) 0.004(8)
C5 0.078(12) 0.083(11) 0.042(8) 0.006(8) 0.003(10) -0.009(12)
C6 0.075(11) 0.085(12) 0.063(10) 0.007(10) 0.005(10) -0.008(11)
C7 0.078(13) 0.041(9) 0.045(9) 0.004(7) -0.008(10) 0.009(9)
C8 0.066(11) 0.053(10) 0.063(11) -0.008(9) -0.005(9) 0.000(9)
C9 0.103(16) 0.054(10) 0.050(9) -0.026(8) -0.008(10) -0.005(11)
C10 0.106(15) 0.064(12) 0.074(13) -0.044(11) 0.001(12) 0.004(12)
C11 0.095(15) 0.085(13) 0.073(13) -0.007(11) 0.014(12) -0.027(12)
C12 0.096(14) 0.046(10) 0.089(12) -0.004(8) -0.002(13) -0.009(11)
C13 0.077(10) 0.056(10) 0.050(9) -0.006(8) -0.009(9) 0.005(9)
C14 0.080(12) 0.063(10) 0.060(9) -0.012(9) -0.001(10) -0.010(9)
C15 0.069(10) 0.079(12) 0.074(11) -0.011(10) -0.019(9) 0.004(10)
C16 0.100(14) 0.084(12) 0.055(11) -0.015(9) -0.029(10) 0.021(12)
C17 0.082(12) 0.062(10) 0.102(13) -0.031(10) -0.033(13) 0.001(11)
C18 0.062(10) 0.049(10) 0.056(10) -0.022(8) -0.002(9) -0.005(9)
C19 0.062(10) 0.085(14) 0.054(10) -0.018(10) -0.006(8) -0.001(11)
C20 0.078(12) 0.055(10) 0.073(11) -0.019(10) -0.014(11) -0.005(11)
C21 0.099(15) 0.072(14) 0.049(11) 0.007(10) 0.001(11) 0.011(12)
C22 0.091(14) 0.105(17) 0.072(13) 0.035(12) 0.018(11) 0.009(14)
C23 0.089(14) 0.051(10) 0.080(13) 0.012(10) -0.008(12) 0.002(10)
C24 0.116(16) 0.063(13) 0.051(10) -0.006(10) -0.019(11) 0.035(13)
C25 0.077(12) 0.057(10) 0.061(11) -0.020(9) -0.016(10) 0.021(10)
C26 0.092(14) 0.059(11) 0.091(13) -0.011(10) -0.037(12) 0.007(11)
C27 0.055(10) 0.074(13) 0.125(16) -0.034(14) 0.004(12) 0.001(10)
C28 0.058(11) 0.063(10) 0.088(12) -0.003(10) -0.020(10) 0.013(9)
C29 0.074(12) 0.091(13) 0.070(11) -0.025(11) -0.010(11) 0.029(10)
C30 0.096(16) 0.069(12) 0.076(12) -0.021(10) -0.006(12) 0.019(11)

loop_
_atom_type_symbol
_atom_type_description
_atom_type_scat_dispersion_real
_atom_type_scat_dispersion_imag
_atom_type_scat_source
C C 0.0033 0.0000 'International Tables Vol C Tables 4.2.6.8 and 6.1.1.4'
H H 0.0000 0.0000 'International Tables Vol C Tables 4.2.6.8 and 6.1.1.4'
N N 0.0061 0.0000 'International Tables Vol C Tables 4.2.6.8 and 6.1.1.4'
O O 0.0106 0.0000 'International Tables Vol C Tables 4.2.6.8 and 6.1.1.4'
Br Br -0.2901 0.0000 'International Tables Vol C Tables 4.2.6.8 and 6.1.1.4'

loop_
_geom_angle_atom_site_label_1
_geom_angle_atom_site_label_2
_geom_angle_atom_site_label_3
_geom_angle
_geom_angle_site_symmetry_1
_geom_angle_site_symmetry_3
_geom_angle_publ_flag
C24 N1 C12 118.7(15) . . ?
C24 N1 C13 118.5(16) . . ?
C12 N1 C13 122.1(14) . . ?
C7 N2 C8 121.5(13) . . ?
C7 N2 H2AA 117.9 . . ?
C8 N2 H2AA 119.5 . . ?
C17 O3 C16 111.3(14) . . ?
C10 O4 H4 109.5 . . ?
C2 C1 C6 123.9(16) . . ?
C2 C1 Br1 120.9(13) . . ?
C6 C1 Br1 115.2(13) . . ?
C1 C2 C3 119.0(15) . . ?
C1 C2 H2 120.5 . . ?
C3 C2 H2 120.5 . . ?
C2 C3 C4 119.6(15) . . ?
C2 C3 H3 120.2 . . ?
C4 C3 H3 120.2 . . ?
C5 C4 C3 119.8(13) . . ?
C5 C4 C7 117.3(14) . . ?
C3 C4 C7 122.9(15) . . ?
C4 C5 C6 120.4(15) . . ?
C4 C5 H5 119.8 . . ?
C6 C5 H5 119.8 . . ?
C5 C6 C1 117.1(16) . . ?
C5 C6 H6 121.4 . . ?
C1 C6 H6 121.4 . . ?
O2 C7 N2 123.6(14) . . ?
O2 C7 C4 120.9(16) . . ?
N2 C7 C4 115.3(15) . . ?
N2 C8 C9 112.8(14) . . ?
N2 C8 C13 116.4(14) . . ?
C9 C8 C13 107.9(13) . . ?
N2 C8 H8 106.4 . . ?
C9 C8 H8 106.4 . . ?
C13 C8 H8 106.4 . . ?
C10 C9 C8 118.1(17) . . ?
C10 C9 C15 112.6(15) . . ?
C8 C9 C15 98.9(14) . . ?
C10 C9 H9 108.8 . . ?
C8 C9 H9 108.8 . . ?
C15 C9 H9 108.8 . . ?
O4 C10 C9 106.1(14) . . ?
O4 C10 C11 108.1(16) . . ?
C9 C10 C11 114.6(16) . . ?
O4 C10 H10 109.3 . . ?
C9 C10 H10 109.3 . . ?
C11 C10 H10 109.3 . . ?
C12 C11 C10 116.6(16) . . ?
C12 C11 H11A 108.2 . . ?
C10 C11 H11A 108.2 . . ?
C12 C11 H11B 108.2 . . ?
C10 C11 H11B 108.2 . . ?
H11A C11 H11B 107.3 . . ?
N1 C12 C11 117.5(14) . . ?
N1 C12 H12A 107.9 . . ?
C11 C12 H12A 107.9 . . ?
N1 C12 H12B 107.9 . . ?
C11 C12 H12B 107.9 . . ?
H12A C12 H12B 107.2 . . ?
N1 C13 C8 112.1(13) . . ?
N1 C13 C14 115.0(13) . . ?
C8 C13 C14 101.1(12) . . ?
N1 C13 H13 109.4 . . ?
C8 C13 H13 109.4 . . ?
C14 C13 H13 109.4 . . ?
C15 C14 C16 112.6(14) . . ?
C15 C14 C13 107.0(13) . . ?
C16 C14 C13 107.4(13) . . ?
C15 C14 H14 109.9 . . ?
C16 C14 H14 109.9 . . ?
C13 C14 H14 109.9 . . ?
C14 C15 C9 107.1(14) . . ?
C14 C15 H15A 110.3 . . ?
C9 C15 H15A 110.3 . . ?
C14 C15 H15B 110.3 . . ?
C9 C15 H15B 110.3 . . ?
H15A C15 H15B 108.6 . . ?
O3 C16 C14 117.5(15) . . ?
O3 C16 H16A 107.9 . . ?
C14 C16 H16A 107.9 . . ?
O3 C16 H16B 107.9 . . ?
C14 C16 H16B 107.9 . . ?
H16A C16 H16B 107.2 . . ?
O3 C17 C18 114.8(15) . . ?
O3 C17 H17A 108.6 . . ?
C18 C17 H17A 108.6 . . ?
O3 C17 H17B 108.6 . . ?
C18 C17 H17B 108.6 . . ?
H17A C17 H17B 107.6 . . ?
C19 C18 C23 116.5(15) . . ?
C19 C18 C17 119.5(16) . . ?
C23 C18 C17 123.9(16) . . ?
C18 C19 C20 123.3(17) . . ?
C18 C19 H19 118.3 . . ?
C20 C19 H19 118.3 . . ?
C21 C20 C19 120.0(17) . . ?
C21 C20 H20 120.0 . . ?
C19 C20 H20 120.0 . . ?
C20 C21 C22 119.4(19) . . ?
C20 C21 H21 120.3 . . ?
C22 C21 H21 120.3 . . ?
C21 C22 C23 119(2) . . ?
C21 C22 H22 120.7 . . ?
C23 C22 H22 120.7 . . ?
C18 C23 C22 122.1(16) . . ?
C18 C23 H23 118.9 . . ?
C22 C23 H23 118.9 . . ?
O1 C24 N1 116.4(19) . . ?
O1 C24 C25 123.6(17) . . ?
N1 C24 C25 120.0(17) . . ?
C26 C25 C30 116.3(18) . . ?
C26 C25 C24 124.4(15) . . ?
C30 C25 C24 119.2(17) . . ?
C27 C26 C25 122.8(16) . . ?
C27 C26 H26 118.6 . . ?
C25 C26 H26 118.6 . . ?
C26 C27 C28 118.7(15) . . ?
C26 C27 H27 120.6 . . ?
C28 C27 H27 120.6 . . ?
C29 C28 C27 119.4(17) . . ?
C29 C28 Br2 120.5(15) . . ?
C27 C28 Br2 120.1(13) . . ?
C28 C29 C30 120.9(18) . . ?
C28 C29 H29 119.5 . . ?
C30 C29 H29 119.5 . . ?
C29 C30 C25 121.9(19) . . ?
C29 C30 H30 119.1 . . ?
C25 C30 H30 119.1 . . ?

loop_
_geom_bond_atom_site_label_1
_geom_bond_atom_site_label_2
_geom_bond_distance
_geom_bond_site_symmetry_2
_geom_bond_publ_flag
Br1 C1 1.938(16) . ?
Br2 C28 1.863(17) . ?
N1 C24 1.33(2) . ?
N1 C12 1.46(2) . ?
N1 C13 1.491(19) . ?
N2 C7 1.35(2) . ?
N2 C8 1.454(19) . ?
N2 H2AA 0.9499 . ?
O1 C24 1.27(2) . ?
O2 C7 1.208(18) . ?
O3 C17 1.381(19) . ?
O3 C16 1.424(19) . ?
O4 C10 1.46(2) . ?
O4 H4 0.8400 . ?
C1 C2 1.33(2) . ?
C1 C6 1.41(2) . ?
C2 C3 1.39(2) . ?
C2 H2 0.9500 . ?
C3 C4 1.43(2) . ?
C3 H3 0.9500 . ?
C4 C5 1.36(2) . ?
C4 C7 1.53(2) . ?
C5 C6 1.41(2) . ?
C5 H5 0.9500 . ?
C6 H6 0.9500 . ?
C8 C9 1.53(2) . ?
C8 C13 1.56(2) . ?
C8 H8 1.0000 . ?
C9 C10 1.49(2) . ?
C9 C15 1.56(2) . ?
C9 H9 1.0000 . ?
C10 C11 1.57(2) . ?
C10 H10 1.0000 . ?
C11 C12 1.50(3) . ?
C11 H11A 0.9900 . ?
C11 H11B 0.9900 . ?
C12 H12A 0.9900 . ?
C12 H12B 0.9900 . ?
C13 C14 1.57(2) . ?
C13 H13 1.0000 . ?
C14 C15 1.55(2) . ?
C14 C16 1.54(2) . ?
C14 H14 1.0000 . ?
C15 H15A 0.9900 . ?
C15 H15B 0.9900 . ?
C16 H16A 0.9900 . ?
C16 H16B 0.9900 . ?
C17 C18 1.51(2) . ?
C17 H17A 0.9900 . ?
C17 H17B 0.9900 . ?
C18 C19 1.34(2) . ?
C18 C23 1.38(2) . ?
C19 C20 1.38(2) . ?
C19 H19 0.9500 . ?
C20 C21 1.36(2) . ?
C20 H20 0.9500 . ?
C21 C22 1.37(3) . ?
C21 H21 0.9500 . ?
C22 C23 1.41(2) . ?
C22 H22 0.9500 . ?
C23 H23 0.9500 . ?
C24 C25 1.44(2) . ?
C25 C26 1.39(2) . ?
C25 C30 1.40(2) . ?
C26 C27 1.36(2) . ?
C26 H26 0.9500 . ?
C27 C28 1.42(2) . ?
C27 H27 0.9500 . ?
C28 C29 1.35(2) . ?
C29 C30 1.37(2) . ?
C29 H29 0.9500 . ?
C30 H30 0.9500 . ?

loop_
_cod_related_entry_id
_cod_related_entry_database
_cod_related_entry_code
1 ChemSpider 30653471
